data_4087124
loop_
_publ_author_name
'Leclerc, Matthew C.'
'Gabidullin, Bulat M.'
'Da Gama, Jason G.'
'Daifuku, Stephanie L.'
'Iannuzzi, Theresa E.'
'Neidig, Michael L.'
'Baker, R. Tom'

_publ_section_title
;
 Transition-Metal-Free Formation of C-E Bonds (E = C, N, O, S) and
 Formation of C-M Bonds (M = Mn, Mo) from N-Heterocyclic Carbene Mediated
 Fluoroalkene C-F Bond Activation.
;
_journal_issue 4
_journal_name_full Organometallics
_journal_page_first 849
_journal_page_last 857
_journal_paper_doi 10.1021/acs.organomet.6b00908
_journal_volume 36
_journal_year 2017
_chemical_formula_sum 'C30 H26 F7 Mn N2 O8 S'
_chemical_formula_weight 762.53
_space_group_crystal_system monoclinic
_space_group_IT_number 14
_space_group_name_Hall '-P 2ybc'
_space_group_name_H-M_alt 'P 1 21/c 1'
_symmetry_space_group_name_Hall '-P 2ybc'
_symmetry_space_group_name_H-M 'P 1 21/c 1'
_atom_sites_solution_hydrogens geom
_audit_creation_method SHELXL-2014/7
_cell_angle_alpha 90
_cell_angle_beta 118.3560(10)
_cell_angle_gamma 90
_cell_formula_units_Z 4
_cell_length_a 13.4991(5)
_cell_length_b 20.9929(9)
_cell_length_c 13.2242(5)
_cell_measurement_reflns_used 8987
_cell_measurement_temperature 200(2)
_cell_measurement_theta_max 23.57
_cell_measurement_theta_min 2.61
_cell_volume 3297.9(2)
_computing_cell_refinement 'APEX II, Bruker (2009)'
_computing_data_collection 'APEX II, Bruker (2009)'
_computing_data_reduction 'XPREP, Bruker (2009)'
_computing_molecular_graphics 'Mercury (Macrae et al., 2008)'
_computing_publication_material 'CIFTAB (Sheldrick, 1997)'
_computing_structure_refinement 'SHELXL-2014/7 (Sheldrick, 2014)'
_computing_structure_solution 'SHELXS-03 (Sheldrick, 2003)'
_diffrn_ambient_temperature 200(2)
_diffrn_measured_fraction_theta_full 1.000
_diffrn_measured_fraction_theta_max 0.998
_diffrn_measurement_device_type 'Bruker APEX-II CCD'
_diffrn_measurement_method '\f and \w scans'
_diffrn_radiation_type MoK\a
_diffrn_radiation_wavelength 0.71073
_diffrn_reflns_av_R_equivalents 0.0925
_diffrn_reflns_av_unetI/netI 0.0694
_diffrn_reflns_Laue_measured_fraction_full 1.000
_diffrn_reflns_Laue_measured_fraction_max 0.998
_diffrn_reflns_limit_h_max 17
_diffrn_reflns_limit_h_min -15
_diffrn_reflns_limit_k_max 27
_diffrn_reflns_limit_k_min -27
_diffrn_reflns_limit_l_max 17
_diffrn_reflns_limit_l_min -17
_diffrn_reflns_number 60503
_diffrn_reflns_point_group_measured_fraction_full 1.000
_diffrn_reflns_point_group_measured_fraction_max 0.998
_diffrn_reflns_theta_full 25.242
_diffrn_reflns_theta_max 27.920
_diffrn_reflns_theta_min 1.714
_exptl_absorpt_coefficient_mu 0.555
_exptl_absorpt_correction_T_max 0.7456
_exptl_absorpt_correction_T_min 0.6827
_exptl_absorpt_correction_type multi-scan
_exptl_absorpt_process_details 'SADABS, Bruker (2003)'
_exptl_crystal_colour colorless
_exptl_crystal_density_diffrn 1.536
_exptl_crystal_description plate
_exptl_crystal_F_000 1552
_exptl_crystal_size_max 0.501
_exptl_crystal_size_mid 0.360
_exptl_crystal_size_min 0.122
_refine_diff_density_max 0.625
_refine_diff_density_min -0.445
_refine_diff_density_rms 0.072
_refine_ls_extinction_method none
_refine_ls_goodness_of_fit_ref 1.124
_refine_ls_hydrogen_treatment constr
_refine_ls_matrix_type full
_refine_ls_number_parameters 485
_refine_ls_number_reflns 7876
_refine_ls_number_restraints 125
_refine_ls_restrained_S_all 1.145
_refine_ls_R_factor_all 0.1175
_refine_ls_R_factor_gt 0.0750
_refine_ls_shift/su_max 0.000
_refine_ls_shift/su_mean 0.000
_refine_ls_structure_factor_coef Fsqd
_refine_ls_weighting_details 'w=1/[\s^2^(Fo^2^)+(0.0629P)^2^+0.6924P] where P=(Fo^2^+2Fc^2^)/3'
_refine_ls_weighting_scheme calc
_refine_ls_wR_factor_gt 0.1323
_refine_ls_wR_factor_ref 0.1465
_reflns_Friedel_coverage 0.000
_reflns_number_gt 5501
_reflns_number_total 7876
_reflns_threshold_expression 'I > 2\s(I)'
_cod_data_source_file om6b00908_si_002.cif
_cod_data_source_block 11
_cod_depositor_comments 'Adding full bibliography for 4087120--4087124.cif.'
_cod_database_code 4087124
_shelx_shelxl_version_number 2014/7
_shelx_space_group_comment
;
The symmetry employed for this shelxl refinement is uniquely defined
by the following loop, which should always be used as a source of
symmetry information in preference to the above space-group names.
They are only intended as comments.
;
_shelx_estimated_absorpt_t_min 0.769
_shelx_estimated_absorpt_t_max 0.935

loop_
_space_group_symop_operation_xyz
'x, y, z'
'-x, y+1/2, -z+1/2'
'-x, -y, -z'
'x, -y-1/2, z-1/2'

loop_
_atom_site_label
_atom_site_type_symbol
_atom_site_fract_x
_atom_site_fract_y
_atom_site_fract_z
_atom_site_U_iso_or_equiv
_atom_site_adp_type
_atom_site_occupancy
_atom_site_site_symmetry_order
_atom_site_calc_flag
_atom_site_refinement_flags_posn
_atom_site_refinement_flags_adp
_atom_site_refinement_flags_occupancy
_atom_site_disorder_assembly
_atom_site_disorder_group
Mn1 Mn 0.30765(4) 0.45252(2) 0.75324(4) 0.02235(14) Uani 1 1 d . . . . .
C1 C 0.5954(3) 0.35979(13) 0.7292(3) 0.0221(7) Uani 1 1 d . . . . .
N2 N 0.5646(2) 0.31317(12) 0.6537(2) 0.0255(6) Uani 1 1 d . . . . .
C3 C 0.6644(3) 0.27809(15) 0.6637(3) 0.0320(8) Uani 1 1 d . . . . .
H3A H 0.6682 0.2795 0.5908 0.038 Uiso 1 1 calc R U . . .
H3B H 0.6638 0.2331 0.6860 0.038 Uiso 1 1 calc R U . . .
C4 C 0.7620(3) 0.31486(16) 0.7588(3) 0.0355(8) Uani 1 1 d . . . . .
H4A H 0.8089 0.2866 0.8241 0.043 Uiso 1 1 calc R U . . .
H4B H 0.8100 0.3346 0.7295 0.043 Uiso 1 1 calc R U . . .
N5 N 0.7053(2) 0.36423(12) 0.7935(2) 0.0252(6) Uani 1 1 d . . . . .
C6 C 0.4497(3) 0.30251(14) 0.5655(3) 0.0266(7) Uani 1 1 d . . . . .
C7 C 0.3807(3) 0.26199(15) 0.5868(3) 0.0315(8) Uani 1 1 d . . . . .
C8 C 0.2682(3) 0.25880(17) 0.5043(3) 0.0420(9) Uani 1 1 d . . . . .
H8 H 0.2189 0.2323 0.5183 0.050 Uiso 1 1 calc R U . . .
C9 C 0.2253(3) 0.29261(19) 0.4029(3) 0.0465(10) Uani 1 1 d . . . . .
C10 C 0.2988(3) 0.32828(18) 0.3818(3) 0.0425(10) Uani 1 1 d . . . . .
H10 H 0.2710 0.3493 0.3098 0.051 Uiso 1 1 calc R U . . .
C11 C 0.4124(3) 0.33513(15) 0.4612(3) 0.0329(8) Uani 1 1 d . . . . .
C12 C 0.4230(4) 0.22189(17) 0.6932(3) 0.0472(10) Uani 1 1 d . . . . .
H12A H 0.5052 0.2253 0.7370 0.071 Uiso 1 1 calc R U . . .
H12B H 0.4018 0.1773 0.6716 0.071 Uiso 1 1 calc R U . . .
H12C H 0.3897 0.2369 0.7405 0.071 Uiso 1 1 calc R U . . .
C13 C 0.1011(4) 0.2912(2) 0.3171(4) 0.0726(15) Uani 1 1 d . . . . .
H13A H 0.0630 0.3268 0.3322 0.109 Uiso 1 1 calc R U . . .
H13B H 0.0684 0.2509 0.3246 0.109 Uiso 1 1 calc R U . . .
H13C H 0.0914 0.2948 0.2391 0.109 Uiso 1 1 calc R U . . .
C14 C 0.4890(3) 0.37558(19) 0.4353(3) 0.0462(10) Uani 1 1 d . . . . .
H14A H 0.5173 0.4111 0.4899 0.069 Uiso 1 1 calc R U . . .
H14B H 0.4474 0.3923 0.3569 0.069 Uiso 1 1 calc R U . . .
H14C H 0.5525 0.3498 0.4422 0.069 Uiso 1 1 calc R U . . .
C15 C 0.7652(3) 0.41715(14) 0.8672(3) 0.0264(7) Uani 1 1 d . . . . .
C16 C 0.8216(3) 0.40891(15) 0.9857(3) 0.0294(7) Uani 1 1 d . . . . .
C17 C 0.8772(3) 0.46164(18) 1.0521(3) 0.0386(9) Uani 1 1 d . . . . .
H17 H 0.9168 0.4571 1.1333 0.046 Uiso 1 1 calc R U . . .
C18 C 0.8773(3) 0.52002(18) 1.0051(4) 0.0412(9) Uani 1 1 d . . . . .
C19 C 0.8248(3) 0.52529(17) 0.8875(4) 0.0418(9) Uani 1 1 d . . . . .
H19 H 0.8265 0.5651 0.8541 0.050 Uiso 1 1 calc R U . . .
C20 C 0.7694(3) 0.47430(16) 0.8158(3) 0.0340(8) Uani 1 1 d . . . . .
C21 C 0.8279(3) 0.34647(17) 1.0440(3) 0.0424(9) Uani 1 1 d . . . . .
H21A H 0.7765 0.3159 0.9874 0.064 Uiso 1 1 calc R U . . .
H21B H 0.8062 0.3528 1.1043 0.064 Uiso 1 1 calc R U . . .
H21C H 0.9050 0.3300 1.0783 0.064 Uiso 1 1 calc R U . . .
C22 C 0.9355(4) 0.5771(2) 1.0809(4) 0.0589(12) Uani 1 1 d . . . . .
H22A H 0.8793 0.6046 1.0858 0.088 Uiso 1 1 calc R U . . .
H22B H 0.9754 0.6012 1.0477 0.088 Uiso 1 1 calc R U . . .
H22C H 0.9895 0.5624 1.1580 0.088 Uiso 1 1 calc R U . . .
C23 C 0.7217(4) 0.48109(18) 0.6874(3) 0.0481(10) Uani 1 1 d . . . . .
H23A H 0.6394 0.4796 0.6505 0.072 Uiso 1 1 calc R U . . .
H23B H 0.7494 0.4462 0.6583 0.072 Uiso 1 1 calc R U . . .
H23C H 0.7456 0.5219 0.6701 0.072 Uiso 1 1 calc R U . . .
C24 C 0.5088(3) 0.40167(13) 0.7342(3) 0.0213(6) Uani 1 1 d . . . . .
F25 F 0.47279(16) 0.44264(8) 0.64260(15) 0.0322(4) Uani 1 1 d . . . . .
C26 C 0.4563(3) 0.40108(13) 0.7962(2) 0.0206(6) Uani 1 1 d . . . . .
C27 C 0.5064(3) 0.35990(15) 0.9019(3) 0.0297(7) Uani 1 1 d . . . . .
F28 F 0.57501(16) 0.31362(9) 0.90293(16) 0.0375(5) Uani 1 1 d . . . . .
F29 F 0.56755(19) 0.39525(11) 0.99592(16) 0.0495(6) Uani 1 1 d . . . . .
F30 F 0.42924(18) 0.33071(10) 0.92068(19) 0.0516(6) Uani 1 1 d . . . . .
C31 C 0.3920(3) 0.52623(15) 0.7638(3) 0.0292(7) Uani 1 1 d . . . . .
O32 O 0.4476(2) 0.56803(12) 0.7736(2) 0.0462(7) Uani 1 1 d . . . . .
C33 C 0.2394(3) 0.37444(17) 0.7439(3) 0.0367(8) Uani 1 1 d . . . . .
O34 O 0.1987(3) 0.32683(14) 0.7347(3) 0.0699(10) Uani 1 1 d . . . . .
C35 C 0.3453(3) 0.46094(16) 0.9075(3) 0.0319(8) Uani 1 1 d . . . . .
O36 O 0.3649(2) 0.46600(14) 0.9999(2) 0.0544(8) Uani 1 1 d . . . . .
C37 C 0.2598(3) 0.44490(14) 0.5947(3) 0.0279(7) Uani 1 1 d . . . . .
O38 O 0.2213(2) 0.43976(12) 0.4989(2) 0.0438(7) Uani 1 1 d . . . . .
C39 C 0.1742(3) 0.49599(16) 0.7095(3) 0.0321(8) Uani 1 1 d . . . . .
O40 O 0.0899(2) 0.51927(13) 0.6803(2) 0.0488(7) Uani 1 1 d . . . . .
S1 S 0.21366(11) 0.64721(5) 0.57448(15) 0.0344(4) Uani 0.843(4) 1 d D U P A 1
O50 O 0.2699(2) 0.69990(13) 0.5605(3) 0.0665(9) Uani 1 1 d D U . . .
O51 O 0.2338(3) 0.58632(13) 0.5415(2) 0.0638(9) Uani 1 1 d D U . . .
O52 O 0.2137(3) 0.64717(17) 0.6823(3) 0.0561(10) Uani 0.843(4) 1 d D U P A 1
C53 C 0.0669(4) 0.6606(2) 0.4711(4) 0.0444(11) Uani 0.843(4) 1 d D U P A 1
F54 F 0.0522(3) 0.6618(2) 0.3648(3) 0.0828(12) Uani 0.843(4) 1 d D U P A 1
F55 F 0.0279(2) 0.71587(12) 0.4915(3) 0.0752(8) Uani 1 1 d D U . . .
F56 F -0.0014(2) 0.61585(13) 0.4790(2) 0.0791(9) Uani 1 1 d D U . . .
S1' S 0.1824(8) 0.6483(4) 0.5114(9) 0.052(2) Uani 0.157(4) 1 d D U P A 2
O52' O 0.1301(19) 0.6579(11) 0.3915(13) 0.076(6) Uani 0.157(4) 1 d D U P A 2
C53' C 0.0730(13) 0.6611(7) 0.5468(14) 0.053(4) Uani 0.157(4) 1 d D U P A 2
F54' F 0.1138(16) 0.6597(9) 0.6597(12) 0.079(5) Uani 0.157(4) 1 d D U P A 2

loop_
_atom_site_aniso_label
_atom_site_aniso_U_11
_atom_site_aniso_U_22
_atom_site_aniso_U_33
_atom_site_aniso_U_23
_atom_site_aniso_U_13
_atom_site_aniso_U_12
Mn1 0.0223(3) 0.0235(2) 0.0231(3) 0.0024(2) 0.0123(2) 0.0025(2)
C1 0.0280(19) 0.0220(14) 0.0217(16) 0.0050(12) 0.0162(14) 0.0034(13)
N2 0.0274(15) 0.0248(13) 0.0247(14) -0.0007(11) 0.0127(12) 0.0042(11)
C3 0.031(2) 0.0316(17) 0.032(2) -0.0034(14) 0.0142(16) 0.0107(14)
C4 0.033(2) 0.0332(18) 0.044(2) -0.0061(16) 0.0214(18) 0.0081(15)
N5 0.0231(15) 0.0260(13) 0.0286(15) -0.0016(11) 0.0139(13) 0.0028(11)
C6 0.0278(18) 0.0266(16) 0.0221(17) -0.0077(13) 0.0092(15) 0.0043(13)
C7 0.034(2) 0.0274(16) 0.0318(19) -0.0076(14) 0.0150(17) -0.0009(14)
C8 0.036(2) 0.041(2) 0.047(2) -0.0157(18) 0.018(2) -0.0060(17)
C9 0.033(2) 0.053(2) 0.038(2) -0.0213(19) 0.0045(19) 0.0086(19)
C10 0.048(3) 0.046(2) 0.0233(19) -0.0036(16) 0.0084(18) 0.0190(19)
C11 0.039(2) 0.0311(17) 0.0263(19) -0.0027(14) 0.0138(17) 0.0096(15)
C12 0.057(3) 0.037(2) 0.047(2) 0.0045(17) 0.024(2) -0.0073(19)
C13 0.038(3) 0.087(4) 0.066(3) -0.024(3) 0.002(2) 0.010(2)
C14 0.060(3) 0.051(2) 0.034(2) 0.0072(17) 0.028(2) 0.009(2)
C15 0.0194(17) 0.0279(16) 0.0342(19) -0.0067(14) 0.0146(15) -0.0006(13)
C16 0.0207(17) 0.0351(18) 0.033(2) -0.0049(14) 0.0136(15) 0.0035(14)
C17 0.0217(19) 0.055(2) 0.039(2) -0.0144(17) 0.0142(17) -0.0012(16)
C18 0.027(2) 0.045(2) 0.060(3) -0.0230(19) 0.027(2) -0.0083(16)
C19 0.038(2) 0.0323(18) 0.066(3) -0.0044(18) 0.033(2) -0.0043(16)
C20 0.030(2) 0.0325(17) 0.048(2) -0.0038(16) 0.0260(18) -0.0018(15)
C21 0.038(2) 0.049(2) 0.029(2) 0.0016(16) 0.0068(17) 0.0038(18)
C22 0.051(3) 0.052(2) 0.080(3) -0.035(2) 0.036(3) -0.017(2)
C23 0.063(3) 0.041(2) 0.049(2) 0.0066(18) 0.034(2) -0.005(2)
C24 0.0214(16) 0.0181(14) 0.0214(16) 0.0017(12) 0.0076(13) 0.0013(12)
F25 0.0409(12) 0.0318(10) 0.0326(11) 0.0144(8) 0.0245(9) 0.0143(8)
C26 0.0221(17) 0.0179(14) 0.0219(16) -0.0010(11) 0.0104(14) 0.0010(12)
C27 0.0292(19) 0.0369(18) 0.0278(18) 0.0073(14) 0.0174(16) 0.0057(15)
F28 0.0433(13) 0.0354(10) 0.0377(11) 0.0154(9) 0.0224(10) 0.0177(9)
F29 0.0557(15) 0.0583(14) 0.0226(11) -0.0024(10) 0.0089(10) 0.0113(11)
F30 0.0419(13) 0.0621(14) 0.0598(15) 0.0392(11) 0.0313(12) 0.0135(11)
C31 0.0294(19) 0.0295(17) 0.0275(18) 0.0016(14) 0.0124(16) 0.0043(15)
O32 0.0451(17) 0.0350(13) 0.0489(17) 0.0031(12) 0.0144(14) -0.0104(12)
C33 0.027(2) 0.038(2) 0.037(2) 0.0120(16) 0.0084(17) -0.0033(16)
O34 0.0479(19) 0.0512(18) 0.081(2) 0.0226(16) 0.0062(16) -0.0193(15)
C35 0.0250(18) 0.0405(19) 0.035(2) 0.0008(16) 0.0181(16) 0.0076(15)
O36 0.0489(18) 0.087(2) 0.0327(16) 0.0001(14) 0.0234(14) 0.0187(15)
C37 0.0297(19) 0.0223(15) 0.033(2) 0.0022(14) 0.0158(16) 0.0046(13)
O38 0.0547(18) 0.0471(16) 0.0248(14) -0.0004(11) 0.0151(13) 0.0089(13)
C39 0.033(2) 0.0376(18) 0.0294(19) 0.0025(15) 0.0174(17) 0.0032(16)
O40 0.0344(16) 0.0618(17) 0.0538(18) 0.0133(14) 0.0238(14) 0.0213(14)
S1 0.0309(7) 0.0257(5) 0.0418(9) 0.0040(6) 0.0134(7) 0.0013(5)
O50 0.0436(17) 0.0465(16) 0.110(3) 0.0163(16) 0.0366(18) 0.0047(13)
O51 0.069(2) 0.0437(16) 0.0581(19) -0.0037(13) 0.0137(16) 0.0164(14)
O52 0.052(2) 0.067(2) 0.0389(19) -0.0083(16) 0.0129(17) -0.0075(18)
C53 0.038(3) 0.045(2) 0.045(3) 0.012(2) 0.016(2) 0.0026(19)
F54 0.058(2) 0.140(3) 0.0431(18) 0.0306(18) 0.0178(17) 0.029(2)
F55 0.0446(16) 0.0588(15) 0.118(2) 0.0137(15) 0.0349(16) 0.0160(12)
F56 0.0468(15) 0.0703(17) 0.087(2) 0.0150(14) 0.0051(14) -0.0207(13)
S1' 0.059(5) 0.049(4) 0.054(5) 0.020(3) 0.032(4) 0.009(3)
O52' 0.076(11) 0.099(13) 0.066(6) 0.025(6) 0.044(6) 0.025(9)
C53' 0.038(7) 0.056(7) 0.067(7) 0.002(5) 0.025(5) -0.002(5)
F54' 0.073(11) 0.098(12) 0.070(6) 0.002(6) 0.036(6) 0.003(9)

loop_
_atom_type_symbol
_atom_type_description
_atom_type_scat_dispersion_real
_atom_type_scat_dispersion_imag
_atom_type_scat_source
C C 0.0033 0.0016 'International Tables Vol C Tables 4.2.6.8 and 6.1.1.4'
H H 0.0000 0.0000 'International Tables Vol C Tables 4.2.6.8 and 6.1.1.4'
N N 0.0061 0.0033 'International Tables Vol C Tables 4.2.6.8 and 6.1.1.4'
O O 0.0106 0.0060 'International Tables Vol C Tables 4.2.6.8 and 6.1.1.4'
Mn Mn 0.3368 0.7283 'International Tables Vol C Tables 4.2.6.8 and 6.1.1.4'
S S 0.1246 0.1234 'International Tables Vol C Tables 4.2.6.8 and 6.1.1.4'
F F 0.0171 0.0103 'International Tables Vol C Tables 4.2.6.8 and 6.1.1.4'

loop_
_geom_angle_atom_site_label_1
_geom_angle_atom_site_label_2
_geom_angle_atom_site_label_3
_geom_angle
C39 Mn1 C33 92.07(15)
C39 Mn1 C35 90.82(14)
C33 Mn1 C35 91.47(16)
C39 Mn1 C37 85.74(14)
C33 Mn1 C37 87.35(15)
C35 Mn1 C37 176.32(15)
C39 Mn1 C31 94.72(14)
C33 Mn1 C31 173.04(15)
C35 Mn1 C31 89.97(15)
C37 Mn1 C31 91.61(14)
C39 Mn1 C26 177.57(13)
C33 Mn1 C26 86.80(13)
C35 Mn1 C26 91.35(13)
C37 Mn1 C26 92.06(12)
C31 Mn1 C26 86.36(12)
N5 C1 N2 113.3(3)
N5 C1 C24 126.6(3)
N2 C1 C24 120.0(3)
C1 N2 C6 123.9(3)
C1 N2 C3 110.7(3)
C6 N2 C3 125.1(2)
N2 C3 C4 102.3(2)
N2 C3 H3A 111.3
C4 C3 H3A 111.3
N2 C3 H3B 111.3
C4 C3 H3B 111.3
H3A C3 H3B 109.2
N5 C4 C3 103.7(3)
N5 C4 H4A 111.0
C3 C4 H4A 111.0
N5 C4 H4B 111.0
C3 C4 H4B 111.0
H4A C4 H4B 109.0
C1 N5 C15 126.0(3)
C1 N5 C4 109.8(3)
C15 N5 C4 122.6(3)
C7 C6 C11 122.5(3)
C7 C6 N2 119.9(3)
C11 C6 N2 117.6(3)
C6 C7 C8 117.4(3)
C6 C7 C12 122.8(3)
C8 C7 C12 119.8(3)
C9 C8 C7 122.5(4)
C9 C8 H8 118.8
C7 C8 H8 118.8
C10 C9 C8 117.9(4)
C10 C9 C13 120.6(4)
C8 C9 C13 121.5(4)
C9 C10 C11 123.1(4)
C9 C10 H10 118.5
C11 C10 H10 118.5
C10 C11 C6 116.3(3)
C10 C11 C14 121.2(3)
C6 C11 C14 122.5(3)
C7 C12 H12A 109.5
C7 C12 H12B 109.5
H12A C12 H12B 109.5
C7 C12 H12C 109.5
H12A C12 H12C 109.5
H12B C12 H12C 109.5
C9 C13 H13A 109.5
C9 C13 H13B 109.5
H13A C13 H13B 109.5
C9 C13 H13C 109.5
H13A C13 H13C 109.5
H13B C13 H13C 109.5
C11 C14 H14A 109.5
C11 C14 H14B 109.5
H14A C14 H14B 109.5
C11 C14 H14C 109.5
H14A C14 H14C 109.5
H14B C14 H14C 109.5
C16 C15 C20 122.0(3)
C16 C15 N5 119.7(3)
C20 C15 N5 118.2(3)
C15 C16 C17 117.1(3)
C15 C16 C21 123.7(3)
C17 C16 C21 119.2(3)
C18 C17 C16 122.7(4)
C18 C17 H17 118.7
C16 C17 H17 118.7
C19 C18 C17 118.3(3)
C19 C18 C22 120.7(4)
C17 C18 C22 121.1(4)
C18 C19 C20 122.1(3)
C18 C19 H19 118.9
C20 C19 H19 118.9
C19 C20 C15 117.6(3)
C19 C20 C23 119.9(3)
C15 C20 C23 122.4(3)
C16 C21 H21A 109.5
C16 C21 H21B 109.5
H21A C21 H21B 109.5
C16 C21 H21C 109.5
H21A C21 H21C 109.5
H21B C21 H21C 109.5
C18 C22 H22A 109.5
C18 C22 H22B 109.5
H22A C22 H22B 109.5
C18 C22 H22C 109.5
H22A C22 H22C 109.5
H22B C22 H22C 109.5
C20 C23 H23A 109.5
C20 C23 H23B 109.5
H23A C23 H23B 109.5
C20 C23 H23C 109.5
H23A C23 H23C 109.5
H23B C23 H23C 109.5
C26 C24 F25 119.1(3)
C26 C24 C1 133.6(3)
F25 C24 C1 106.7(2)
C24 C26 C27 116.6(3)
C24 C26 Mn1 123.6(2)
C27 C26 Mn1 119.8(2)
F30 C27 F28 105.3(3)
F30 C27 F29 105.9(3)
F28 C27 F29 105.9(3)
F30 C27 C26 113.1(3)
F28 C27 C26 115.5(3)
F29 C27 C26 110.5(3)
O32 C31 Mn1 176.0(3)
O34 C33 Mn1 177.4(4)
O36 C35 Mn1 178.0(3)
O38 C37 Mn1 173.4(3)
O40 C39 Mn1 176.1(3)
O50 S1 O51 118.4(2)
O50 S1 O52 112.9(2)
O51 S1 O52 113.5(2)
O50 S1 C53 104.1(2)
O51 S1 C53 102.0(2)
O52 S1 C53 103.6(2)
F54 C53 F55 108.6(4)
F54 C53 F56 109.3(4)
F55 C53 F56 103.7(4)
F54 C53 S1 111.2(3)
F55 C53 S1 111.8(3)
F56 C53 S1 111.9(3)
O52' S1' O51 111.0(11)
O52' S1' O50 104.7(11)
O51 S1' O50 110.8(6)
O52' S1' C53' 103.9(12)
O51 S1' C53' 114.7(7)
O50 S1' C53' 111.1(7)
F54' C53' F55 118.2(14)
F54' C53' F56 120.5(14)
F55 C53' F56 103.7(11)
F54' C53' S1' 110.0(13)
F55 C53' S1' 101.8(9)
F56 C53' S1' 99.6(9)

loop_
_geom_bond_atom_site_label_1
_geom_bond_atom_site_label_2
_geom_bond_distance
Mn1 C39 1.850(4)
Mn1 C33 1.855(4)
Mn1 C35 1.861(4)
Mn1 C37 1.884(4)
Mn1 C31 1.886(3)
Mn1 C26 2.105(3)
C1 N5 1.316(4)
C1 N2 1.316(4)
C1 C24 1.489(4)
N2 C6 1.449(4)
N2 C3 1.485(4)
C3 C4 1.529(5)
C3 H3A 0.9900
C3 H3B 0.9900
C4 N5 1.485(4)
C4 H4A 0.9900
C4 H4B 0.9900
N5 C15 1.445(4)
C6 C7 1.385(5)
C6 C11 1.403(4)
C7 C8 1.388(5)
C7 C12 1.501(5)
C8 C9 1.379(6)
C8 H8 0.9500
C9 C10 1.373(6)
C9 C13 1.514(6)
C10 C11 1.394(5)
C10 H10 0.9500
C11 C14 1.498(5)
C12 H12A 0.9800
C12 H12B 0.9800
C12 H12C 0.9800
C13 H13A 0.9800
C13 H13B 0.9800
C13 H13C 0.9800
C14 H14A 0.9800
C14 H14B 0.9800
C14 H14C 0.9800
C15 C16 1.390(4)
C15 C20 1.394(5)
C16 C17 1.391(5)
C16 C21 1.502(5)
C17 C18 1.375(5)
C17 H17 0.9500
C18 C19 1.374(5)
C18 C22 1.520(5)
C19 C20 1.389(5)
C19 H19 0.9500
C20 C23 1.509(5)
C21 H21A 0.9800
C21 H21B 0.9800
C21 H21C 0.9800
C22 H22A 0.9800
C22 H22B 0.9800
C22 H22C 0.9800
C23 H23A 0.9800
C23 H23B 0.9800
C23 H23C 0.9800
C24 C26 1.315(4)
C24 F25 1.372(3)
C26 C27 1.503(4)
C27 F30 1.329(4)
C27 F28 1.338(4)
C27 F29 1.343(4)
C31 O32 1.121(4)
C33 O34 1.119(4)
C35 O36 1.126(4)
C37 O38 1.123(4)
C39 O40 1.124(4)
S1 O50 1.402(3)
S1 O51 1.418(3)
S1 O52 1.425(4)
S1 C53 1.816(5)
O50 S1' 1.503(9)
O51 S1' 1.440(8)
C53 F54 1.324(5)
C53 F55 1.352(5)
C53 F56 1.355(5)
F55 C53' 1.343(15)
F56 C53' 1.363(15)
S1' O52' 1.411(15)
S1' C53' 1.769(15)
C53' F54' 1.324(16)

loop_
_geom_hbond_atom_site_label_D
_geom_hbond_atom_site_label_H
_geom_hbond_atom_site_label_A
_geom_hbond_distance_DH
_geom_hbond_distance_HA
_geom_hbond_distance_DA
_geom_hbond_angle_DHA
_geom_hbond_site_symmetry_A
C3 H3A O50 0.99 2.55 3.506(5) 163.5 3_666
C3 H3B O52 0.99 2.51 3.350(5) 142.8 2_646
C4 H4B O52' 0.99 2.11 3.02(2) 152.1 3_666
C3 H3A O50 0.99 2.55 3.506(5) 163.5 3_666
C3 H3B O52 0.99 2.51 3.350(5) 142.8 2_646
C4 H4B O52' 0.99 2.11 3.02(2) 152.1 3_666

loop_
_geom_torsion_atom_site_label_1
_geom_torsion_atom_site_label_2
_geom_torsion_atom_site_label_3
_geom_torsion_atom_site_label_4
_geom_torsion
N5 C1 N2 C6 -173.5(3)
C24 C1 N2 C6 5.8(4)
N5 C1 N2 C3 0.4(4)
C24 C1 N2 C3 179.7(3)
C1 N2 C3 C4 -1.7(3)
C6 N2 C3 C4 172.1(3)
N2 C3 C4 N5 2.2(3)
N2 C1 N5 C15 167.1(3)
C24 C1 N5 C15 -12.1(5)
N2 C1 N5 C4 1.1(4)
C24 C1 N5 C4 -178.0(3)
C3 C4 N5 C1 -2.1(3)
C3 C4 N5 C15 -168.6(3)
C1 N2 C6 C7 -92.1(4)
C3 N2 C6 C7 94.9(4)
C1 N2 C6 C11 87.0(4)
C3 N2 C6 C11 -86.0(4)
C11 C6 C7 C8 -5.8(5)
N2 C6 C7 C8 173.2(3)
C11 C6 C7 C12 173.6(3)
N2 C6 C7 C12 -7.4(5)
C6 C7 C8 C9 2.0(5)
C12 C7 C8 C9 -177.5(3)
C7 C8 C9 C10 3.0(5)
C7 C8 C9 C13 -176.6(3)
C8 C9 C10 C11 -4.4(5)
C13 C9 C10 C11 175.1(3)
C9 C10 C11 C6 0.8(5)
C9 C10 C11 C14 -178.8(3)
C7 C6 C11 C10 4.5(5)
N2 C6 C11 C10 -174.6(3)
C7 C6 C11 C14 -175.9(3)
N2 C6 C11 C14 5.0(4)
C1 N5 C15 C16 113.0(3)
C4 N5 C15 C16 -82.8(4)
C1 N5 C15 C20 -70.5(4)
C4 N5 C15 C20 93.7(4)
C20 C15 C16 C17 4.0(5)
N5 C15 C16 C17 -179.7(3)
C20 C15 C16 C21 -174.2(3)
N5 C15 C16 C21 2.1(5)
C15 C16 C17 C18 0.4(5)
C21 C16 C17 C18 178.7(3)
C16 C17 C18 C19 -3.3(5)
C16 C17 C18 C22 177.7(3)
C17 C18 C19 C20 2.0(5)
C22 C18 C19 C20 -179.0(3)
C18 C19 C20 C15 2.0(5)
C18 C19 C20 C23 -174.8(3)
C16 C15 C20 C19 -5.1(5)
N5 C15 C20 C19 178.4(3)
C16 C15 C20 C23 171.6(3)
N5 C15 C20 C23 -4.8(5)
N5 C1 C24 C26 -86.2(5)
N2 C1 C24 C26 94.7(4)
N5 C1 C24 F25 103.0(3)
N2 C1 C24 F25 -76.1(3)
F25 C24 C26 C27 -174.3(3)
C1 C24 C26 C27 15.8(5)
F25 C24 C26 Mn1 6.9(4)
C1 C24 C26 Mn1 -163.0(3)
C24 C26 C27 F30 -142.0(3)
Mn1 C26 C27 F30 36.9(4)
C24 C26 C27 F28 -20.5(4)
Mn1 C26 C27 F28 158.3(2)
C24 C26 C27 F29 99.6(3)
Mn1 C26 C27 F29 -81.6(3)
O50 S1 C53 F54 62.0(4)
O51 S1 C53 F54 -61.7(4)
O52 S1 C53 F54 -179.8(3)
O50 S1 C53 F55 -59.7(4)
O51 S1 C53 F55 176.6(3)
O52 S1 C53 F55 58.5(3)
O50 S1 C53 F56 -175.5(3)
O51 S1 C53 F56 60.8(4)
O52 S1 C53 F56 -57.3(4)
O52' S1' C53' F54' -173.9(16)
O51 S1' C53' F54' 64.8(15)
O50 S1' C53' F54' -61.8(14)
O52' S1' C53' F55 -47.8(14)
O51 S1' C53' F55 -169.1(8)
O50 S1' C53' F55 64.3(11)
O52' S1' C53' F56 58.6(14)
O51 S1' C53' F56 -62.7(11)
O50 S1' C53' F56 170.7(7)
